data_4500434
loop_
_publ_author_name
'Hathwar, Venkatesha R.'
'Thakur, Tejender S.'
'Row, Tayur N. Guru'
'Desiraju, Gautam R.'

_publ_contact_author
;
 Prof. Dr. T. N. Guru Row
 Solid State and Structural Chemistry Unit
 Indian Institute of Science
 Bangalore, 560 012
 India
;
_publ_section_title
;
 Transferability of Multipole Charge Density Parameters for Supramolecular
 Synthons: A New Tool for Quantitative Crystal Engineering
;
_journal_issue 2
_journal_name_full 'Crystal Growth &amp; Design'
_journal_page_first 616
_journal_paper_doi 10.1021/cg101540y
_journal_volume 11
_journal_year 2011
_chemical_formula_moiety 'C8 H9 N O'
_chemical_formula_sum 'C8 H9 N O'
_chemical_formula_weight 135.16
_chemical_name_common acetanilide
_space_group_IT_number 61
_symmetry_cell_setting orthorhombic
_symmetry_Int_Tables_number 61
_symmetry_space_group_name_Hall '-P 2ac 2ab'
_symmetry_space_group_name_H-M 'P b c a'
_atom_sites_solution_primary direct
_atom_sites_solution_secondary difmap
_audit_conform_dict_location ftp://ftp.iucr.org/pub/cif_core.dic
_audit_conform_dict_name cif_core.dic
_audit_conform_dict_version 2.3
_audit_creation_date '17-Jul-07 T21:46:43-00:00'
_audit_creation_method 'XD routine XDCIF'
_cell_angle_alpha 90
_cell_angle_beta 90
_cell_angle_gamma 90
_cell_formula_units_Z 8
_cell_length_a 9.3710(9)
_cell_length_b 7.7868(8)
_cell_length_c 19.530(2)
_cell_measurement_reflns_used 7524
_cell_measurement_temperature 100(2)
_cell_measurement_theta_max 50.14
_cell_measurement_theta_min 2.09
_cell_volume 1425.1(2)
_computing_cell_refinement 'SAINTPLUS (BRUKER-AXS)'
_computing_data_collection 'KAPPA APEX II (BRUKER-AXS)'
_computing_data_reduction 'SAINTPLUS (BRUKER-AXS)'
_computing_molecular_graphics 'XD2006   (Volkov et al, 2006)'
_computing_publication_material 'XD2006   (Volkov et al, 2006)'
_computing_structure_refinement 'XD2006   (Volkov et al, 2006)'
_computing_structure_solution 'SHELXS-97 (Sheldrick, 2008)'
_diffrn_ambient_temperature 100(2)
_diffrn_measured_fraction_theta_full 1.000
_diffrn_measured_fraction_theta_max 1.000
_diffrn_measurement_device_type 'Bruker Kappa APEX II CCD detector'
_diffrn_measurement_method '\f and \w scans'
_diffrn_radiation_monochromator graphite
_diffrn_radiation_probe x-ray
_diffrn_radiation_source 'fine-focus sealed tube'
_diffrn_radiation_type MoK\a
_diffrn_radiation_wavelength 0.71073
_diffrn_reflns_av_R_equivalents 0.0000
_diffrn_reflns_av_sigmaI/netI 0.0303
_diffrn_reflns_limit_h_max 20
_diffrn_reflns_limit_h_min -20
_diffrn_reflns_limit_k_max 16
_diffrn_reflns_limit_k_min -16
_diffrn_reflns_limit_l_max 42
_diffrn_reflns_limit_l_min -42
_diffrn_reflns_number 96281
_diffrn_reflns_theta_full 50.14
_diffrn_reflns_theta_max 50.14
_diffrn_reflns_theta_min 2.09
_exptl_absorpt_coefficient_mu 0.084
_exptl_absorpt_correction_T_max 0.9883
_exptl_absorpt_correction_T_min 0.9826
_exptl_absorpt_correction_type analytical
_exptl_absorpt_process_details 'Bruker AXS, 2008)'
_exptl_crystal_colour colorless
_exptl_crystal_density_diffrn 1.260
_exptl_crystal_density_method 'not measured'
_exptl_crystal_description block
_exptl_crystal_F_000 576
_exptl_crystal_size_max 0.21
_exptl_crystal_size_mid 0.18
_exptl_crystal_size_min 0.14
_refine_diff_density_max 0.172
_refine_diff_density_min -0.131
_refine_diff_density_rms 0.040
_refine_ls_extinction_method none
_refine_ls_goodness_of_fit_ref 1.314
_refine_ls_hydrogen_treatment mixed
_refine_ls_matrix_type full
_refine_ls_number_parameters 254
_refine_ls_number_reflns 5439
_refine_ls_number_restraints 0
_refine_ls_restrained_S_all 1.314
_refine_ls_R_factor_all 0.067
_refine_ls_R_factor_gt 0.025
_refine_ls_R_Fsqd_factor 0.028
_refine_ls_shift/su_max 0.000
_refine_ls_shift/su_mean 0.000
_refine_ls_structure_factor_coef Fsqd
_refine_ls_weighting_details
;
        calc w2 = 1/[s^2^(Fo^2^)]
;
_refine_ls_weighting_scheme calc
_refine_ls_wR_factor_ref 0.042
_reflns_number_gt 5439
_reflns_number_total 7524
_reflns_threshold_expression >3sigma(I)
_cod_data_source_file cg101540y_si_007.cif
_cod_data_source_block cdacn_m
_cod_depositor_comments
;
The following automatic conversions were performed:

'_symmetry_cell_setting' value 'Orthorhombic' changed to
'orthorhombic' according to
/home/saulius/struct/CIF-dictionaries/cif_core.dic dictionary named
'cif_core.dic' version 2.4.1 from 2010-06-29.

Automatic conversion script
Id: cif_fix_values 1715 2011-07-08 13:25:40Z adriana 
;
_cod_database_code 4500434

loop_
_symmetry_equiv_pos_site_id
_symmetry_equiv_pos_as_xyz
1 x,y,z
2 1/2-x,-y,1/2+z
3 1/2+x,1/2-y,-z
4 -x,1/2+y,1/2-z
5 -x,-y,-z
6 1/2+x,y,1/2-z
7 1/2-x,1/2+y,z
8 x,1/2-y,1/2+z

loop_
_atom_local_axes_atom_label
_atom_local_axes_atom0
_atom_local_axes_ax1
_atom_local_axes_atom1
_atom_local_axes_atom2
_atom_local_axes_ax2
O(1) C(7) Z O(1) N(1) Y
N(1) H(1N) Z N(1) C(7) Y
C(1) H(1) Z C(1) C(6) Y
C(2) H(2) Z C(2) C(3) Y
C(3) H(3) Z C(3) C(2) Y
C(4) C(5) Z C(4) C(3) Y
C(5) H(5) Z C(5) C(6) Y
C(6) H(6) Z C(6) C(1) Y
C(7) O(1) Z C(7) N(1) Y
C(8) H(8A) Z C(8) H(8B) Y
H(1N) N(1) Z H(1N) C(7) Y
H(1) C(1) Z H(1) C(6) Y
H(2) C(2) Z H(2) C(3) Y
H(3) C(3) Z H(3) C(4) Y
H(5) C(5) Z H(5) C(6) Y
H(6) C(6) Z H(6) C(1) Y
H(8A) C(8) Z H(8A) H(8B) Y
H(8B) C(8) Z H(8B) H(8A) Y
H(8C) C(8) Z H(8C) H(8A) Y

loop_
_atom_rho_multipole_atom_label
_atom_rho_multipole_coeff_Pv
_atom_rho_multipole_coeff_P00
_atom_rho_multipole_coeff_P11
_atom_rho_multipole_coeff_P1-1
_atom_rho_multipole_coeff_P10
_atom_rho_multipole_coeff_P20
_atom_rho_multipole_coeff_P21
_atom_rho_multipole_coeff_P2-1
_atom_rho_multipole_coeff_P22
_atom_rho_multipole_coeff_P2-2
_atom_rho_multipole_coeff_P30
_atom_rho_multipole_coeff_P31
_atom_rho_multipole_coeff_P3-1
_atom_rho_multipole_coeff_P32
_atom_rho_multipole_coeff_P3-2
_atom_rho_multipole_coeff_P33
_atom_rho_multipole_coeff_P3-3
_atom_rho_multipole_coeff_P40
_atom_rho_multipole_coeff_P41
_atom_rho_multipole_coeff_P4-1
_atom_rho_multipole_coeff_P42
_atom_rho_multipole_coeff_P4-2
_atom_rho_multipole_coeff_P43
_atom_rho_multipole_coeff_P4-3
_atom_rho_multipole_coeff_P44
_atom_rho_multipole_coeff_P4-4
_atom_rho_multipole_kappa
_atom_rho_multipole_kappa_prime0
_atom_rho_multipole_kappa_prime1
_atom_rho_multipole_kappa_prime2
_atom_rho_multipole_kappa_prime3
_atom_rho_multipole_kappa_prime4
O(1) 6.38(3) 0 -0.032(9) 0.013(8) -0.053(12) -0.051(12) -0.008(10) -0.018(10) -0.089(9) 0.005(9) 0.023(9) 0.014(9) -0.013(8) 0.029(8) 0.005(8) -0.011(7) -0.021(7) 0 0 0 0 0 0 0 0 0 0.988(2) 0.80(6) 0.80(6) 0.80(6) 0.80(6) 0.80(6)
N(1) 5.18(5) 0 -0.005(8) -0.019(9) 0.009(11) -0.002(10) -0.004(8) -0.016(9) -0.033(9) 0.032(8) 0.189(15) -0.029(7) -0.003(8) 0.115(10) 0.002(8) -0.011(8) 0.028(8) 0 0 0 0 0 0 0 0 0 1.006(4) 0.94(4) 0.94(4) 0.94(4) 0.94(4) 0.94(4)
C(1) 4.04(3) 0 -0.000(10) -0.031(14) -0.028(14) 0.074(12) 0.036(9) 0.011(12) -0.191(12) 0.023(11) 0.251(13) 0.019(10) -0.086(12) 0.162(11) 0.021(11) -0.013(11) -0.018(12) 0 0 0 0 0 0 0 0 0 1.020(3) 0.910(9) 0.910(9) 0.910(9) 0.910(9) 0.910(9)
C(2) 4.06(3) 0 0.007(10) -0.014(13) -0.030(14) 0.085(13) 0.026(9) -0.028(12) -0.180(11) 0.005(11) 0.254(13) 0.021(9) 0.022(12) 0.131(11) -0.031(11) 0.023(11) 0.002(11) 0 0 0 0 0 0 0 0 0 1.020(3) 0.910(9) 0.910(9) 0.910(9) 0.910(9) 0.910(9)
C(3) 4.10(3) 0 0.009(10) 0.025(12) -0.043(14) 0.082(12) 0.015(9) 0.002(11) -0.173(10) -0.007(10) 0.265(12) 0.056(9) 0.012(11) 0.159(11) -0.031(11) 0.002(10) -0.014(10) 0 0 0 0 0 0 0 0 0 1.020(3) 0.910(9) 0.910(9) 0.910(9) 0.910(9) 0.910(9)
C(4) 4.09(2) 0 0.020(9) 0.083(11) 0.064(12) 0.146(11) -0.011(10) -0.064(11) -0.147(10) -0.009(9) 0.255(13) 0.011(11) 0.005(12) 0.220(12) 0.024(11) -0.013(9) 0.049(9) 0 0 0 0 0 0 0 0 0 1.020(3) 0.910(9) 0.910(9) 0.910(9) 0.910(9) 0.910(9)
C(5) 4.05(3) 0 -0.011(9) 0.027(12) -0.045(14) 0.100(12) -0.004(9) -0.065(11) -0.176(10) -0.005(10) 0.225(12) 0.004(9) -0.001(11) 0.155(11) 0.015(11) 0.009(10) -0.024(11) 0 0 0 0 0 0 0 0 0 1.020(3) 0.910(9) 0.910(9) 0.910(9) 0.910(9) 0.910(9)
C(6) 4.03(3) 0 0.013(10) 0.009(12) -0.057(15) 0.119(13) 0.016(9) -0.047(11) -0.181(11) 0.001(10) 0.258(13) 0.047(10) 0.043(12) 0.174(11) 0.009(11) -0.007(11) 0.010(11) 0 0 0 0 0 0 0 0 0 1.020(3) 0.910(9) 0.910(9) 0.910(9) 0.910(9) 0.910(9)
C(7) 4.03(3) 0 0.016(9) -0.014(11) 0.081(15) 0.216(14) 0.014(10) 0.025(12) -0.228(10) -0.021(9) 0.343(15) 0.012(12) 0.043(13) 0.252(12) 0.041(10) 0.002(10) 0.013(10) 0 0 0 0 0 0 0 0 0 1.020(3) 0.910(9) 0.910(9) 0.910(9) 0.910(9) 0.910(9)
C(8) 4.10(4) 0 -0.012(12) 0.041(15) 0.021(16) -0.030(13) 0.011(10) 0.005(10) -0.026(12) 0.024(10) 0.182(13) -0.039(9) 0.003(10) -0.009(11) 0.054(10) -0.034(9) -0.192(11) 0 0 0 0 0 0 0 0 0 1.020(3) 0.910(9) 0.910(9) 0.910(9) 0.910(9) 0.910(9)
H(1N) 0.802(19) 0 0 0 0.185(14) 0.088(15) 0 0 0 0 0 0 0 0 0 0 0 0 0 0 0 0 0 0 0 0 1.2 1.2 1.2 1.2 1.2 1.2
H(1) 0.909(17) 0 0 0 0.149(12) 0.072(14) 0 0 0 0 0 0 0 0 0 0 0 0 0 0 0 0 0 0 0 0 1.2 1.2 1.2 1.2 1.2 1.2
H(2) 0.916(18) 0 0 0 0.142(12) 0.091(15) 0 0 0 0 0 0 0 0 0 0 0 0 0 0 0 0 0 0 0 0 1.2 1.2 1.2 1.2 1.2 1.2
H(3) 0.887(17) 0 0 0 0.157(12) 0.064(15) 0 0 0 0 0 0 0 0 0 0 0 0 0 0 0 0 0 0 0 0 1.2 1.2 1.2 1.2 1.2 1.2
H(5) 0.906(17) 0 0 0 0.173(12) 0.086(14) 0 0 0 0 0 0 0 0 0 0 0 0 0 0 0 0 0 0 0 0 1.2 1.2 1.2 1.2 1.2 1.2
H(6) 0.899(18) 0 0 0 0.147(13) 0.068(14) 0 0 0 0 0 0 0 0 0 0 0 0 0 0 0 0 0 0 0 0 1.2 1.2 1.2 1.2 1.2 1.2
H(8A) 0.89(2) 0 0 0 0.125(14) 0.054(16) 0 0 0 0 0 0 0 0 0 0 0 0 0 0 0 0 0 0 0 0 1.2 1.2 1.2 1.2 1.2 1.2
H(8B) 0.85(2) 0 0 0 0.122(14) 0.023(16) 0 0 0 0 0 0 0 0 0 0 0 0 0 0 0 0 0 0 0 0 1.2 1.2 1.2 1.2 1.2 1.2
H(8C) 0.886(19) 0 0 0 0.127(14) 0.055(16) 0 0 0 0 0 0 0 0 0 0 0 0 0 0 0 0 0 0 0 0 1.2 1.2 1.2 1.2 1.2 1.2

loop_
_atom_site_aniso_label
_atom_site_aniso_U_11
_atom_site_aniso_U_22
_atom_site_aniso_U_33
_atom_site_aniso_U_12
_atom_site_aniso_U_13
_atom_site_aniso_U_23
O(1) 0.01138(13) 0.02403(15) 0.01916(13) -0.00109(11) 0.00302(11) -0.00142(13)
N(1) 0.01034(11) 0.01784(12) 0.01343(10) -0.00067(9) 0.00074(9) -0.00001(9)
C(1) 0.02145(16) 0.01732(13) 0.01514(11) -0.00037(11) 0.00013(11) -0.00169(9)
C(2) 0.01832(15) 0.01949(13) 0.01497(11) -0.00016(11) 0.00387(11) -0.00084(10)
C(3) 0.01292(12) 0.01821(12) 0.01501(10) -0.00133(9) 0.00263(10) 0.00031(9)
C(4) 0.01036(11) 0.01391(10) 0.01334(9) 0.00005(8) 0.00062(9) 0.00102(8)
C(5) 0.01313(12) 0.01637(11) 0.01508(10) -0.00225(9) 0.00006(9) 0.00104(9)
C(6) 0.01710(14) 0.01691(12) 0.01722(11) -0.00275(11) -0.00164(11) -0.00053(10)
C(7) 0.01087(11) 0.01585(11) 0.01392(9) 0.00141(9) 0.00057(9) 0.00048(9)
C(8) 0.01745(15) 0.02039(13) 0.01604(11) 0.00203(11) -0.00124(10) -0.00202(10)
H(1N) 0.018934 0.039818 0.029389 -0.007887 0.00056 -0.003895
H(1) 0.045455 0.038855 0.022371 -0.002996 -0.00328 -0.005975
H(2) 0.037726 0.047175 0.026459 -0.007061 0.011909 -0.000064
H(3) 0.026462 0.04247 0.032707 -0.01385 0.003485 -0.00319
H(5) 0.028149 0.039459 0.028092 -0.010586 0.006789 0.000592
H(6) 0.035433 0.03894 0.035957 -0.015865 -0.003276 -0.005223
H(8A) 0.025198 0.055985 0.038067 -0.006896 0.000605 -0.008998
H(8B) 0.04431 0.035954 0.040926 0.014982 -0.006241 -0.010075
H(8C) 0.054048 0.042235 0.024817 -0.005207 -0.00083 0.006306

loop_
_atom_site_label
_atom_site_fract_x
_atom_site_fract_y
_atom_site_fract_z
_atom_site_occupancy
_atom_site_symmetry_multiplicity
_atom_site_U_iso_or_equiv
O(1) 0.24455(4) 0.15657(5) 0.027214(19) 1 8 0.018
N(1) 0.45831(4) 0.19763(4) -0.026670(15) 1 8 0.014
C(1) 0.37861(4) 0.00810(5) -0.225117(17) 1 8 0.018
C(2) 0.49823(4) 0.10922(5) -0.211047(17) 1 8 0.018
C(3) 0.52294(4) 0.16834(4) -0.144794(16) 1 8 0.015
C(4) 0.42786(3) 0.12732(4) -0.091808(15) 1 8 0.013
C(5) 0.31068(4) 0.02071(4) -0.105268(16) 1 8 0.015
C(6) 0.28695(4) -0.03723(4) -0.171978(17) 1 8 0.017
C(7) 0.36831(4) 0.21216(4) 0.027418(15) 1 8 0.014
C(8) 0.42808(4) 0.30438(5) 0.088953(17) 1 8 0.018
H(1N) 0.554648 0.253575 -0.020839 1 8 0.029
H(1) 0.354881 -0.035822 -0.276125 1 8 0.036
H(2) 0.573275 0.140903 -0.250822 1 8 0.037
H(3) 0.611502 0.251294 -0.132916 1 8 0.034
H(5) 0.238592 -0.015694 -0.064873 1 8 0.032
H(6) 0.199346 -0.123122 -0.181997 1 8 0.037
H(8A) 0.537824 0.333745 0.083219 1 8 0.040
H(8B) 0.367785 0.417624 0.096708 1 8 0.040
H(8C) 0.412279 0.229263 0.133536 1 8 0.040

loop_
_atom_type_symbol
_atom_type_description
_atom_type_scat_dispersion_real
_atom_type_scat_dispersion_imag
_atom_type_scat_source
O O 0.0106 0.0060 'International Tables Vol C Tables 4.2.6.8 and 6.1.1.4'
N N 0.0061 0.0033 'International Tables Vol C Tables 4.2.6.8 and 6.1.1.4'
H H 0.0000 0.0000 'International Tables Vol C Tables 4.2.6.8 and 6.1.1.4'
C C 0.0033 0.0016 'International Tables Vol C Tables 4.2.6.8 and 6.1.1.4'

loop_
_geom_angle_atom_site_label_1
_geom_angle_atom_site_label_2
_geom_angle_atom_site_label_3
_geom_angle
_geom_angle_site_symmetry_1
_geom_angle_site_symmetry_2
_geom_angle_site_symmetry_3
_geom_angle_publ_flag
C(4) N(1) C(7) 127.40(3) 1_555 1_555 1_555 yes
C(4) N(1) H(1N) 116.70(3) 1_555 1_555 1_555 yes
C(7) N(1) H(1N) 115.63(3) 1_555 1_555 1_555 yes
C(2) C(1) C(6) 119.41(3) 1_555 1_555 1_555 yes
C(2) C(1) H(1) 121.79(3) 1_555 1_555 1_555 yes
C(6) C(1) H(1) 118.80(4) 1_555 1_555 1_555 yes
C(1) C(2) C(3) 120.16(3) 1_555 1_555 1_555 yes
C(1) C(2) H(2) 120.76(3) 1_555 1_555 1_555 yes
C(3) C(2) H(2) 119.08(4) 1_555 1_555 1_555 yes
C(2) C(3) C(4) 120.30(3) 1_555 1_555 1_555 yes
C(2) C(3) H(3) 121.77(3) 1_555 1_555 1_555 yes
C(4) C(3) H(3) 117.86(3) 1_555 1_555 1_555 yes
N(1) C(4) C(3) 116.58(3) 1_555 1_555 1_555 yes
N(1) C(4) C(5) 123.80(3) 1_555 1_555 1_555 yes
C(3) C(4) C(5) 119.62(3) 1_555 1_555 1_555 yes
C(4) C(5) C(6) 119.41(3) 1_555 1_555 1_555 yes
C(4) C(5) H(5) 120.67(3) 1_555 1_555 1_555 yes
C(6) C(5) H(5) 119.91(3) 1_555 1_555 1_555 yes
C(1) C(6) C(5) 121.00(3) 1_555 1_555 1_555 yes
C(1) C(6) H(6) 119.49(3) 1_555 1_555 1_555 yes
C(5) C(6) H(6) 119.44(3) 1_555 1_555 1_555 yes
O(1) C(7) N(1) 123.42(3) 1_555 1_555 1_555 yes
O(1) C(7) C(8) 121.14(3) 1_555 1_555 1_555 yes
N(1) C(7) C(8) 115.43(3) 1_555 1_555 1_555 yes
C(7) C(8) H(8A) 112.28(3) 1_555 1_555 1_555 yes
C(7) C(8) H(8B) 108.21(3) 1_555 1_555 1_555 yes
C(7) C(8) H(8C) 109.89(3) 1_555 1_555 1_555 yes
H(8A) C(8) H(8B) 110.71(4) 1_555 1_555 1_555 yes
H(8A) C(8) H(8C) 109.98(3) 1_555 1_555 1_555 yes
H(8B) C(8) H(8C) 105.53(3) 1_555 1_555 1_555 yes

loop_
_geom_bond_atom_site_label_1
_geom_bond_atom_site_label_2
_geom_bond_distance
_geom_bond_site_symmetry_1
_geom_bond_site_symmetry_2
_geom_bond_publ_flag
O(1) C(7) 1.2379(5) 1_555 1_555 yes
N(1) C(4) 1.4141(4) 1_555 1_555 yes
N(1) C(7) 1.3564(4) 1_555 1_555 yes
N(1) H(1N) 1.009 1_555 1_555 yes
C(1) C(2) 1.3972(5) 1_555 1_555 yes
C(1) C(6) 1.3926(5) 1_555 1_555 yes
C(1) H(1) 1.077 1_555 1_555 yes
C(2) C(3) 1.3928(4) 1_555 1_555 yes
C(2) H(2) 1.077 1_555 1_555 yes
C(3) C(4) 1.4024(4) 1_555 1_555 yes
C(3) H(3) 1.077 1_555 1_555 yes
C(4) C(5) 1.4014(4) 1_555 1_555 yes
C(5) C(6) 1.3966(4) 1_555 1_555 yes
C(5) H(5) 1.077 1_555 1_555 yes
C(6) H(6) 1.077 1_555 1_555 yes
C(7) C(8) 1.5079(4) 1_555 1_555 yes
C(8) H(8A) 1.059 1_555 1_555 yes
C(8) H(8B) 1.059 1_555 1_555 yes
C(8) H(8C) 1.059 1_555 1_555 yes

loop_
_geom_torsion_atom_site_label_1
_geom_torsion_atom_site_label_2
_geom_torsion_atom_site_label_3
_geom_torsion_atom_site_label_4
_geom_torsion
_geom_torsion_site_symmetry_1
_geom_torsion_site_symmetry_2
_geom_torsion_site_symmetry_3
_geom_torsion_site_symmetry_4
_geom_torsion_publ_flag
C(4) N(1) C(7) O(1) 3.24(4) 1_555 1_555 1_555 1_555 yes
C(7) N(1) C(4) C(3) 162.86(5) 1_555 1_555 1_555 1_555 yes
C(7) N(1) C(4) C(5) -17.51(3) 1_555 1_555 1_555 1_555 yes
C(4) N(1) C(7) C(8) -175.86(5) 1_555 1_555 1_555 1_555 yes
H(1N) N(1) C(4) C(3) -10.86(3) 1_555 1_555 1_555 1_555 yes
H(1N) N(1) C(4) C(5) 168.77(5) 1_555 1_555 1_555 1_555 yes
H(1N) N(1) C(7) O(1) 177.02(5) 1_555 1_555 1_555 1_555 yes
H(1N) N(1) C(7) C(8) -2.08(3) 1_555 1_555 1_555 1_555 yes
C(6) C(1) C(2) C(3) -1.95(3) 1_555 1_555 1_555 1_555 yes
C(2) C(1) C(6) C(5) 1.76(3) 1_555 1_555 1_555 1_555 yes
C(6) C(1) C(2) H(2) 177.09(6) 1_555 1_555 1_555 1_555 yes
C(2) C(1) C(6) H(6) -175.29(5) 1_555 1_555 1_555 1_555 yes
H(1) C(1) C(2) C(3) 177.90(6) 1_555 1_555 1_555 1_555 yes
H(1) C(1) C(2) H(2) -3.07(3) 1_555 1_555 1_555 1_555 yes
H(1) C(1) C(6) C(5) -178.08(6) 1_555 1_555 1_555 1_555 yes
H(1) C(1) C(6) H(6) 4.87(3) 1_555 1_555 1_555 1_555 yes
C(1) C(2) C(3) C(4) -0.19(3) 1_555 1_555 1_555 1_555 yes
C(1) C(2) C(3) H(3) -177.10(5) 1_555 1_555 1_555 1_555 yes
H(2) C(2) C(3) C(4) -179.24(5) 1_555 1_555 1_555 1_555 yes
H(2) C(2) C(3) H(3) 3.85(3) 1_555 1_555 1_555 1_555 yes
C(2) C(3) C(4) N(1) -177.83(5) 1_555 1_555 1_555 1_555 yes
C(2) C(3) C(4) C(5) 2.53(3) 1_555 1_555 1_555 1_555 yes
H(3) C(3) C(4) N(1) -0.80(3) 1_555 1_555 1_555 1_555 yes
H(3) C(3) C(4) C(5) 179.56(5) 1_555 1_555 1_555 1_555 yes
N(1) C(4) C(5) C(6) 177.68(5) 1_555 1_555 1_555 1_555 yes
N(1) C(4) C(5) H(5) -1.73(3) 1_555 1_555 1_555 1_555 yes
C(3) C(4) C(5) C(6) -2.70(3) 1_555 1_555 1_555 1_555 yes
C(3) C(4) C(5) H(5) 177.89(5) 1_555 1_555 1_555 1_555 yes
C(4) C(5) C(6) C(1) 0.57(3) 1_555 1_555 1_555 1_555 yes
C(4) C(5) C(6) H(6) 177.62(5) 1_555 1_555 1_555 1_555 yes
H(5) C(5) C(6) C(1) 179.98(5) 1_555 1_555 1_555 1_555 yes
H(5) C(5) C(6) H(6) -2.97(3) 1_555 1_555 1_555 1_555 yes
O(1) C(7) C(8) H(8A) 174.59(5) 1_555 1_555 1_555 1_555 yes
O(1) C(7) C(8) H(8B) -62.93(4) 1_555 1_555 1_555 1_555 yes
O(1) C(7) C(8) H(8C) 51.84(4) 1_555 1_555 1_555 1_555 yes
N(1) C(7) C(8) H(8A) -6.29(3) 1_555 1_555 1_555 1_555 yes
N(1) C(7) C(8) H(8B) 116.20(4) 1_555 1_555 1_555 1_555 yes
N(1) C(7) C(8) H(8C) -129.04(4) 1_555 1_555 1_555 1_555 yes
